data_1011068
loop_
_publ_author_name
'Menzer, G'

_publ_section_title
;
Ueber die Kristallstrukturen der Kryolithgruppe
;
_journal_coden_ASTM FMRLAL
_journal_name_full 'Fortschritte der Mineralogie'
_journal_page_first 61
_journal_page_last 61
_journal_volume 17
_journal_year 1932
_chemical_compound_source synthetic
_chemical_formula_structural 'K2 Na Al F6'
_chemical_formula_sum 'Al F6 K2 Na'
_chemical_name_mineral Elpasolite
_chemical_name_systematic 'Dipotassium sodium hexafluoroaluminate'
_space_group_IT_number 205
_symmetry_cell_setting cubic
_symmetry_Int_Tables_number 205
_symmetry_space_group_name_Hall '-P 2ac 2ab 3'
_symmetry_space_group_name_H-M 'P a -3'
_cell_angle_alpha 90
_cell_angle_beta 90
_cell_angle_gamma 90
_cell_formula_units_Z 4
_cell_length_a 8.09(2)
_cell_length_b 8.09(2)
_cell_length_c 8.09(2)
_cell_volume 529.5
_exptl_crystal_density_meas 2.99
_cod_database_code 1011068

loop_
_symmetry_equiv_pos_as_xyz
x,y,z
1/2+x,1/2-y,-z
-x,1/2+y,1/2-z
1/2-x,-y,1/2+z
y,z,x
1/2-y,-z,1/2+x
1/2+y,1/2-z,-x
-y,1/2+z,1/2-x
z,x,y
-z,1/2+x,1/2-y
1/2-z,-x,1/2+y
1/2+z,1/2-x,-y
-x,-y,-z
1/2-x,1/2+y,z
x,1/2-y,1/2+z
1/2+x,y,1/2-z
-y,-z,-x
1/2+y,z,1/2-x
1/2-y,1/2+z,x
y,1/2-z,1/2+x
-z,-x,-y
z,1/2-x,1/2+y
1/2+z,x,1/2-y
1/2-z,1/2+x,y

loop_
_atom_site_label
_atom_site_type_symbol
_atom_site_symmetry_multiplicity
_atom_site_Wyckoff_symbol
_atom_site_fract_x
_atom_site_fract_y
_atom_site_fract_z
_atom_site_occupancy
_atom_site_attached_hydrogens
_atom_site_calc_flag
Na1 Na1+ 4 b 0.5 0.5 0.5 1. 0 d
K1 K1+ 8 c 0.250(15) 0.250(15) 0.250(15) 1. 0 d
Al1 Al3+ 4 a 0. 0. 0. 1. 0 d
F1 F1- 24 d 0.22(1) 0.03(1) 0.01(1) 1. 0 d

loop_
_atom_type_symbol
_atom_type_oxidation_number
Na1+ 1.000
K1+ 1.000
Al3+ 3.000
F1- -1.000
